data_4131902
loop_
_publ_author_name
'Bing, Tan Yan'
'Kawai, Tsuyoshi'
'Yuasa, Junpei'

_publ_section_title
;
 Ligand-to-Ligand Interactions That Direct Formation of
 D<sub>2</sub>-Symmetrical Alternating Circular Helicate.
;
_journal_issue 10
_journal_name_full 'Journal of the American Chemical Society'
_journal_page_first 3683
_journal_page_last 3689
_journal_paper_doi 10.1021/jacs.7b12663
_journal_volume 140
_journal_year 2018
_chemical_absolute_configuration 'CHOOSE rm ad rmad syn or unk'
_chemical_formula_moiety 'C184 H132 F36 N12 O34 Sm4'
_chemical_formula_sum 'C184 H132 F36 N12 O34 Sm4'
_chemical_formula_weight 4340.67
_space_group_crystal_system monoclinic
_space_group_IT_number 5
_space_group_name_Hall 'C 2y'
_space_group_name_H-M_alt 'C 1 2 1'
_atom_sites_solution_hydrogens geom
_atom_sites_solution_primary direct
_atom_sites_solution_secondary difmap
_cell_angle_alpha 90.0000
_cell_angle_beta 102.001(7)
_cell_angle_gamma 90.0000
_cell_formula_units_Z 2
_cell_length_a 25.7590(5)
_cell_length_b 35.1455(6)
_cell_length_c 12.4630(2)
_cell_measurement_reflns_used 75370
_cell_measurement_temperature 123
_cell_measurement_theta_max 25.34
_cell_measurement_theta_min 3.01
_cell_volume 11036.3(4)
_computing_cell_refinement 'RAPID AUTO'
_computing_data_collection 'RAPID AUTO (Rigaku, ????)'
_computing_data_reduction 'RAPID AUTO'
_computing_molecular_graphics 'CrystalStructure 4.2'
_computing_publication_material 'CrystalStructure 4.2 (Rigaku, 2015)'
_computing_structure_refinement 'SHELXL Version 2014/7 (Sheldrick, 2008)'
_computing_structure_solution 'SHELXT Version 2014/5 (Sheldrick, 2014)'
_diffrn_ambient_temperature 123
_diffrn_detector_area_resol_mean 10.000
_diffrn_measured_fraction_theta_full 0.998
_diffrn_measured_fraction_theta_max 0.998
_diffrn_measurement_device_type 'Rigaku R-AXIS RAPID'
_diffrn_measurement_method \w
_diffrn_radiation_type 'Mo K\a'
_diffrn_radiation_wavelength 0.71075
_diffrn_reflns_av_R_equivalents 0.0305
_diffrn_reflns_Laue_measured_fraction_full 0.998
_diffrn_reflns_Laue_measured_fraction_max 0.998
_diffrn_reflns_limit_h_max 30
_diffrn_reflns_limit_h_min -30
_diffrn_reflns_limit_k_max 42
_diffrn_reflns_limit_k_min -42
_diffrn_reflns_limit_l_max 14
_diffrn_reflns_limit_l_min -15
_diffrn_reflns_number 74873
_diffrn_reflns_point_group_measured_fraction_full 0.990
_diffrn_reflns_point_group_measured_fraction_max 0.989
_diffrn_reflns_theta_full 25.242
_diffrn_reflns_theta_max 25.335
_diffrn_reflns_theta_min 3.009
_diffrn_standards_number 0
_exptl_absorpt_coefficient_mu 1.144
_exptl_absorpt_correction_T_max 0.872
_exptl_absorpt_correction_T_min 0.629
_exptl_absorpt_correction_type multi-scan
_exptl_absorpt_process_details 'ABSCOR (Rigaku, 1995)'
_exptl_crystal_colour colorless
_exptl_crystal_density_diffrn 1.306
_exptl_crystal_density_method 'not measured'
_exptl_crystal_description prism
_exptl_crystal_F_000 4328.00
_exptl_crystal_size_max 0.160
_exptl_crystal_size_mid 0.140
_exptl_crystal_size_min 0.120
_refine_diff_density_max 0.82
_refine_diff_density_min -0.94
_refine_ls_abs_structure_details
;
 Flack x determined using 8638 quotients [(I+)-(I-)]/[(I+)+(I-)]
 (Parsons, Flack and Wagner, Acta Cryst. B69 (2013) 249-259).
;
_refine_ls_abs_structure_Flack 0.016(2)
_refine_ls_extinction_method none
_refine_ls_goodness_of_fit_ref 1.023
_refine_ls_hydrogen_treatment constr
_refine_ls_number_parameters 1220
_refine_ls_number_reflns 19971
_refine_ls_number_restraints 1
_refine_ls_R_factor_all 0.0268
_refine_ls_R_factor_gt 0.0252
_refine_ls_shift/su_max 0.001
_refine_ls_structure_factor_coef Fsqd
_refine_ls_weighting_details 'w = 1/[\s^2^(Fo^2^)+(0.0232P)^2^+7.7068P] where P=(Fo^2^+2Fc^2^)/3'
_refine_ls_weighting_scheme calc
_refine_ls_wR_factor_gt 0.0534
_refine_ls_wR_factor_ref 0.0538
_reflns_Friedel_coverage 0.948
_reflns_Friedel_fraction_full 0.981
_reflns_Friedel_fraction_max 0.980
_reflns_number_gt 19213
_reflns_number_total 19971
_reflns_threshold_expression F^2^>2.0\s(F^2^)
_cod_data_source_file '[(R)PhPybox]4(SmIII)4(BTP)6.cif'
_cod_data_source_block expt82
_cod_original_cell_volume 11036.3(5)
_cod_database_code 4131902

loop_
_space_group_symop_id
_space_group_symop_operation_xyz
1 +X,+Y,+Z
2 -X,+Y,-Z
3 1/2+X,1/2+Y,+Z
4 1/2-X,1/2+Y,-Z

loop_
_atom_site_label
_atom_site_type_symbol
_atom_site_fract_x
_atom_site_fract_y
_atom_site_fract_z
_atom_site_U_iso_or_equiv
_atom_site_adp_type
_atom_site_occupancy
_atom_site_site_symmetry_order
_atom_site_calc_flag
_atom_site_refinement_flags_posn
_atom_site_refinement_flags_adp
_atom_site_refinement_flags_occupancy
Sm1 Sm 0.28374(2) 0.64694(2) 0.22078(2) 0.02445(5) Uani 1 1 d . . .
Sm2 Sm 0.28232(2) 0.36121(2) 0.24799(2) 0.02809(6) Uani 1 1 d . . .
F1 F 0.1467(2) 0.5879(2) -0.0925(4) 0.144(2) Uani 1 1 d . . .
F2 F 0.12283(18) 0.5675(2) 0.0409(4) 0.143(3) Uani 1 1 d . . .
F3 F 0.15910(18) 0.53327(16) -0.0555(6) 0.155(3) Uani 1 1 d . . .
F4 F 0.48053(13) 0.34413(9) 0.1081(3) 0.0635(9) Uani 1 1 d . . .
F5 F 0.41810(14) 0.31138(12) 0.0141(3) 0.0864(13) Uani 1 1 d . . .
F6 F 0.44462(18) 0.29930(13) 0.1805(4) 0.0980(16) Uani 1 1 d . . .
F7 F 0.31219(12) 0.71978(7) 0.5638(2) 0.0425(7) Uani 1 1 d . . .
F8 F 0.27184(11) 0.68153(8) 0.6519(2) 0.0457(7) Uani 1 1 d . . .
F9 F 0.35630(10) 0.67610(8) 0.6638(2) 0.0435(7) Uani 1 1 d . . .
F10 F 0.11784(16) 0.47589(12) 0.1482(4) 0.1121(18) Uani 1 1 d . . .
F11 F 0.09938(16) 0.41772(15) 0.1564(5) 0.1236(19) Uani 1 1 d . . .
F12 F 0.1295(2) 0.43654(17) 0.0266(4) 0.117(2) Uani 1 1 d . . .
F13 F 0.31938(11) 0.77480(8) 0.3652(2) 0.0442(7) Uani 1 1 d . . .
F14 F 0.38447(12) 0.77873(8) 0.2845(3) 0.0513(7) Uani 1 1 d . . .
F15 F 0.39882(14) 0.76957(8) 0.4588(3) 0.0638(10) Uani 1 1 d . . .
F16 F 0.38539(13) 0.23236(9) 0.4944(2) 0.0546(8) Uani 1 1 d . . .
F17 F 0.33777(16) 0.22212(8) 0.3348(3) 0.0665(10) Uani 1 1 d . . .
F18 F 0.30092(14) 0.24012(9) 0.4649(3) 0.0654(9) Uani 1 1 d . . .
O1 O 0.33043(12) 0.69426(9) -0.1014(2) 0.0362(7) Uani 1 1 d . . .
O2 O 0.11708(13) 0.70795(11) 0.1728(3) 0.0421(8) Uani 1 1 d . . .
O3 O 0.21749(13) 0.61112(9) 0.0910(2) 0.0377(8) Uani 1 1 d . . .
O4 O 0.32202(12) 0.59134(8) 0.1538(2) 0.0297(7) Uani 1 1 d . . .
O5 O 0.31577(14) 0.41179(9) 0.1532(3) 0.0373(8) Uani 1 1 d . . .
O6 O 0.35099(12) 0.33750(9) 0.1529(2) 0.0353(7) Uani 1 1 d . . .
O7 O 0.28083(11) 0.67089(8) 0.4056(2) 0.0283(6) Uani 1 1 d . . .
O8 O 0.27399(12) 0.59671(9) 0.3404(2) 0.0303(7) Uani 1 1 d . . .
O9 O 0.28633(13) 0.41975(9) 0.3509(2) 0.0329(7) Uani 1 1 d . . .
O10 O 0.20350(13) 0.39828(9) 0.1827(3) 0.0382(8) Uani 1 1 d . . .
O11 O 0.32693(12) 0.70835(9) 0.2597(2) 0.0304(7) Uani 1 1 d . . .
O12 O 0.37287(11) 0.63644(8) 0.3218(2) 0.0248(6) Uani 1 1 d . . .
O13 O 0.17267(12) 0.34629(10) 0.5037(3) 0.0413(8) Uani 1 1 d . . .
O14 O 0.17781(15) 0.29207(10) -0.0413(3) 0.0493(9) Uani 1 1 d . . .
O15 O 0.30807(13) 0.29869(9) 0.3205(2) 0.0348(7) Uani 1 1 d . . .
O16 O 0.36470(11) 0.36667(9) 0.3691(2) 0.0308(7) Uani 1 1 d . . .
O17 O 0.34749(19) 0.57689(14) 0.8308(4) 0.0740(12) Uani 1 1 d . . .
N1 N 0.32963(14) 0.66474(10) 0.0597(3) 0.0270(8) Uani 1 1 d . . .
N2 N 0.23362(15) 0.69428(10) 0.0654(3) 0.0283(8) Uani 1 1 d . . .
N3 N 0.19035(15) 0.67280(11) 0.2373(3) 0.0343(9) Uani 1 1 d . . .
N4 N 0.24374(14) 0.35435(11) 0.4267(3) 0.0328(9) Uani 1 1 d . . .
N5 N 0.19297(15) 0.32174(11) 0.2378(3) 0.0322(9) Uani 1 1 d . . .
N6 N 0.24089(17) 0.32816(12) 0.0651(3) 0.0392(10) Uani 1 1 d . . .
C1 C 0.42792(18) 0.66936(14) 0.1128(3) 0.0323(10) Uani 1 1 d . . .
C2 C 0.47057(17) 0.64670(18) 0.1585(3) 0.0406(10) Uani 1 1 d . . .
H2 H 0.4699 0.6204 0.1409 0.049 Uiso 1 1 calc R U .
C3 C 0.51421(19) 0.66160(18) 0.2294(4) 0.0495(14) Uani 1 1 d . . .
H3 H 0.5429 0.6455 0.2616 0.059 Uiso 1 1 calc R U .
C4 C 0.5160(2) 0.69988(18) 0.2532(4) 0.0502(14) Uani 1 1 d . . .
H4 H 0.5462 0.7103 0.3010 0.060 Uiso 1 1 calc R U .
C5 C 0.4745(2) 0.72306(18) 0.2086(4) 0.0504(14) Uani 1 1 d . . .
H5 H 0.4764 0.7495 0.2251 0.061 Uiso 1 1 calc R U .
C6 C 0.42932(19) 0.70837(16) 0.1388(4) 0.0379(11) Uani 1 1 d . . .
H6 H 0.4001 0.7244 0.1096 0.045 Uiso 1 1 calc R U .
C7 C 0.38130(16) 0.65336(13) 0.0317(3) 0.0314(10) Uani 1 1 d . . .
H7 H 0.3839 0.6250 0.0308 0.038 Uiso 1 1 calc R U .
C8 C 0.3766(2) 0.66891(15) -0.0864(4) 0.0396(12) Uani 1 1 d . . .
H8A H 0.4090 0.6831 -0.0933 0.048 Uiso 1 1 calc R U .
H8B H 0.3707 0.6480 -0.1408 0.048 Uiso 1 1 calc R U .
C9 C 0.30675(17) 0.68688(12) -0.0178(3) 0.0297(10) Uani 1 1 d . . .
C10 C 0.25473(17) 0.70445(12) -0.0189(3) 0.0298(10) Uani 1 1 d . . .
C11 C 0.2303(2) 0.72961(14) -0.1011(4) 0.0388(11) Uani 1 1 d . . .
H11 H 0.2466 0.7361 -0.1604 0.047 Uiso 1 1 calc R U .
C12 C 0.1818(2) 0.74461(14) -0.0929(4) 0.0450(13) Uani 1 1 d . . .
H12 H 0.1644 0.7623 -0.1458 0.054 Uiso 1 1 calc R U .
C13 C 0.1590(2) 0.73377(14) -0.0082(4) 0.0415(12) Uani 1 1 d . . .
H13 H 0.1253 0.7434 -0.0022 0.050 Uiso 1 1 calc R U .
C14 C 0.18590(19) 0.70859(13) 0.0686(4) 0.0325(11) Uani 1 1 d . . .
C15 C 0.16498(17) 0.69484(13) 0.1635(3) 0.0297(10) Uani 1 1 d . . .
C16 C 0.1053(2) 0.68730(17) 0.2685(4) 0.0490(14) Uani 1 1 d . . .
H16A H 0.0780 0.6675 0.2449 0.059 Uiso 1 1 calc R U .
H16B H 0.0927 0.7050 0.3194 0.059 Uiso 1 1 calc R U .
C17 C 0.15883(18) 0.66927(15) 0.3231(4) 0.0350(11) Uani 1 1 d . . .
H17 H 0.1756 0.6853 0.3874 0.042 Uiso 1 1 calc R U .
C18 C 0.1535(2) 0.62875(17) 0.3625(4) 0.0468(13) Uani 1 1 d . . .
C19 C 0.1635(3) 0.6213(2) 0.4721(5) 0.075(2) Uani 1 1 d . . .
H19 H 0.1728 0.6411 0.5244 0.090 Uiso 1 1 calc R U .
C20 C 0.1597(4) 0.5830(3) 0.5059(8) 0.133(4) Uani 1 1 d . . .
H20 H 0.1689 0.5767 0.5816 0.159 Uiso 1 1 calc R U .
C21 C 0.1427(4) 0.5552(3) 0.4293(10) 0.118(3) Uani 1 1 d . . .
H21 H 0.1372 0.5301 0.4531 0.142 Uiso 1 1 calc R U .
C22 C 0.1336(4) 0.5627(2) 0.3216(8) 0.093(3) Uani 1 1 d . . .
H22 H 0.1237 0.5429 0.2697 0.112 Uiso 1 1 calc R U .
C23 C 0.1387(2) 0.60028(19) 0.2854(6) 0.0665(17) Uani 1 1 d . . .
H23 H 0.1321 0.6060 0.2093 0.080 Uiso 1 1 calc R U .
C24 C 0.1602(3) 0.56486(19) -0.0069(5) 0.0589(16) Uani 1 1 d . . .
C25 C 0.2149(2) 0.57679(16) 0.0626(4) 0.0437(12) Uani 1 1 d . . .
C26 C 0.2533(2) 0.54888(14) 0.0820(4) 0.0381(11) Uani 1 1 d . . .
H26 H 0.2439 0.5233 0.0626 0.046 Uiso 1 1 calc R U .
C27 C 0.30618(19) 0.55791(13) 0.1303(3) 0.0320(10) Uani 1 1 d . . .
C28 C 0.34846(19) 0.52746(13) 0.1536(3) 0.0322(10) Uani 1 1 d . . .
C29 C 0.4003(2) 0.53834(14) 0.1988(4) 0.0378(11) Uani 1 1 d . . .
H29 H 0.4084 0.5646 0.2110 0.045 Uiso 1 1 calc R U .
C30 C 0.4398(2) 0.51211(13) 0.2258(4) 0.0444(12) Uani 1 1 d . . .
H30 H 0.4749 0.5201 0.2574 0.053 Uiso 1 1 calc R U .
C31 C 0.4288(2) 0.47326(14) 0.2069(4) 0.0413(11) Uani 1 1 d . . .
H31 H 0.4564 0.4550 0.2240 0.050 Uiso 1 1 calc R U .
C32 C 0.37739(19) 0.46182(13) 0.1633(4) 0.0334(10) Uani 1 1 d . . .
C33 C 0.3371(2) 0.48843(13) 0.1372(3) 0.0335(11) Uani 1 1 d . . .
H33 H 0.3018 0.4804 0.1081 0.040 Uiso 1 1 calc R U .
C34 C 0.3629(2) 0.42024(13) 0.1513(4) 0.0362(11) Uani 1 1 d . . .
C35 C 0.4024(2) 0.39319(14) 0.1399(4) 0.0397(12) Uani 1 1 d . . .
H35 H 0.4365 0.4020 0.1340 0.048 Uiso 1 1 calc R U .
C36 C 0.3928(2) 0.35508(15) 0.1373(4) 0.0423(12) Uani 1 1 d . . .
C37 C 0.4342(2) 0.32798(15) 0.1108(5) 0.0465(13) Uani 1 1 d . . .
C38 C 0.30954(17) 0.68345(13) 0.5938(3) 0.0299(10) Uani 1 1 d . . .
C39 C 0.29986(16) 0.65589(12) 0.4969(3) 0.0284(10) Uani 1 1 d . . .
C40 C 0.31065(18) 0.61808(13) 0.5200(3) 0.0293(10) Uani 1 1 d . . .
H40 H 0.3275 0.6109 0.5923 0.035 Uiso 1 1 calc R U .
C41 C 0.29719(17) 0.58967(12) 0.4385(3) 0.0278(9) Uani 1 1 d . . .
C42 C 0.30991(18) 0.54879(13) 0.4653(3) 0.0305(10) Uani 1 1 d . . .
C43 C 0.3505(2) 0.53777(14) 0.5509(4) 0.0403(12) Uani 1 1 d . . .
H43 H 0.3690 0.5563 0.5999 0.048 Uiso 1 1 calc R U .
C44 C 0.36416(19) 0.49949(15) 0.5650(4) 0.0423(12) Uani 1 1 d . . .
H44 H 0.3929 0.4921 0.6220 0.051 Uiso 1 1 calc R U .
C45 C 0.3362(2) 0.47218(14) 0.4968(4) 0.0390(11) Uani 1 1 d . . .
H45 H 0.3454 0.4461 0.5075 0.047 Uiso 1 1 calc R U .
C46 C 0.29412(18) 0.48298(14) 0.4118(4) 0.0317(10) Uani 1 1 d . . .
C47 C 0.28208(18) 0.52122(13) 0.3959(3) 0.0292(10) Uani 1 1 d . . .
H47 H 0.2544 0.5288 0.3369 0.035 Uiso 1 1 calc R U .
C48 C 0.26571(18) 0.45202(14) 0.3385(4) 0.0323(10) Uani 1 1 d . . .
C49 C 0.21838(19) 0.46002(15) 0.2634(4) 0.0435(12) Uani 1 1 d . . .
H49 H 0.2050 0.4853 0.2585 0.052 Uiso 1 1 calc R U .
C50 C 0.19056(19) 0.43233(15) 0.1961(4) 0.0413(11) Uani 1 1 d . . .
C51 C 0.1347(2) 0.44221(19) 0.1285(7) 0.071(2) Uani 1 1 d . . .
C52 C 0.36647(19) 0.75986(13) 0.3640(4) 0.0371(11) Uani 1 1 d . . .
C53 C 0.36359(17) 0.71702(12) 0.3409(3) 0.0264(9) Uani 1 1 d . . .
C54 C 0.40092(17) 0.69477(12) 0.4060(3) 0.0273(9) Uani 1 1 d . . .
H54 H 0.4243 0.7063 0.4663 0.033 Uiso 1 1 calc R U .
C55 C 0.40629(16) 0.65537(11) 0.3877(3) 0.0241(9) Uani 1 1 d . . .
C56 C 0.45456(15) 0.63462(12) 0.4478(3) 0.0234(9) Uani 1 1 d . . .
C57 C 0.45484(17) 0.59550(13) 0.4487(3) 0.0289(10) Uani 1 1 d . . .
H57 H 0.4240 0.5819 0.4140 0.035 Uiso 1 1 calc R U .
C58 C 0.5000 0.57552(19) 0.5000 0.0364(15) Uani 1 2 d S T P
H58 H 0.5000 0.5485 0.5000 0.044 Uiso 1 2 calc R U P
C59 C 0.5000 0.65392(17) 0.5000 0.0235(12) Uani 1 2 d S T P
H59 H 0.5000 0.6810 0.5000 0.028 Uiso 1 2 calc R U P
C60 C 0.30730(19) 0.34769(14) 0.6060(3) 0.0379(11) Uani 1 1 d . . .
C61 C 0.35633(19) 0.3647(2) 0.6415(4) 0.0509(13) Uani 1 1 d . . .
H61 H 0.3618 0.3904 0.6230 0.061 Uiso 1 1 calc R U .
C62 C 0.3973(2) 0.3439(2) 0.7045(4) 0.068(2) Uani 1 1 d . . .
H62 H 0.4311 0.3554 0.7286 0.082 Uiso 1 1 calc R U .
C63 C 0.3899(3) 0.3071(3) 0.7325(5) 0.077(2) Uani 1 1 d . . .
H63 H 0.4181 0.2932 0.7767 0.093 Uiso 1 1 calc R U .
C64 C 0.3418(3) 0.29039(19) 0.6963(5) 0.0682(19) Uani 1 1 d . . .
H64 H 0.3365 0.2647 0.7156 0.082 Uiso 1 1 calc R U .
C65 C 0.3005(2) 0.31022(16) 0.6322(4) 0.0518(14) Uani 1 1 d . . .
H65 H 0.2674 0.2980 0.6062 0.062 Uiso 1 1 calc R U .
C66 C 0.26127(18) 0.37033(13) 0.5401(3) 0.0360(11) Uani 1 1 d . . .
H66 H 0.2718 0.3976 0.5358 0.043 Uiso 1 1 calc R U .
C67 C 0.20981(19) 0.36758(17) 0.5860(4) 0.0470(13) Uani 1 1 d . . .
H67A H 0.2166 0.3541 0.6572 0.056 Uiso 1 1 calc R U .
H67B H 0.1957 0.3932 0.5962 0.056 Uiso 1 1 calc R U .
C68 C 0.19708(19) 0.34163(14) 0.4191(4) 0.0357(11) Uani 1 1 d . . .
C69 C 0.16778(18) 0.32229(13) 0.3211(4) 0.0355(11) Uani 1 1 d . . .
C70 C 0.1173(2) 0.30641(19) 0.3125(5) 0.0585(16) Uani 1 1 d . . .
H70 H 0.0996 0.3075 0.3721 0.070 Uiso 1 1 calc R U .
C71 C 0.0940(3) 0.2891(2) 0.2154(6) 0.072(2) Uani 1 1 d . . .
H71 H 0.0599 0.2780 0.2078 0.087 Uiso 1 1 calc R U .
C72 C 0.1198(2) 0.28777(17) 0.1288(5) 0.0579(16) Uani 1 1 d . . .
H72 H 0.1042 0.2755 0.0620 0.069 Uiso 1 1 calc R U .
C73 C 0.1687(2) 0.30489(14) 0.1426(4) 0.0394(12) Uani 1 1 d . . .
C74 C 0.1978(2) 0.30891(13) 0.0556(4) 0.0378(11) Uani 1 1 d . . .
C75 C 0.2142(2) 0.30214(17) -0.1132(4) 0.0502(14) Uani 1 1 d . . .
H75A H 0.1952 0.3161 -0.1788 0.060 Uiso 1 1 calc R U .
H75B H 0.2305 0.2790 -0.1375 0.060 Uiso 1 1 calc R U .
C76 C 0.2567(2) 0.32758(16) -0.0429(4) 0.0452(13) Uani 1 1 d . . .
H76 H 0.2922 0.3152 -0.0348 0.054 Uiso 1 1 calc R U .
C77 C 0.2595(3) 0.36721(17) -0.0848(4) 0.0549(15) Uani 1 1 d . . .
C78 C 0.3036(4) 0.3791(2) -0.1242(6) 0.089(3) Uani 1 1 d . . .
H78 H 0.3314 0.3615 -0.1258 0.106 Uiso 1 1 calc R U .
C79 C 0.3078(5) 0.4150(3) -0.1602(9) 0.130(5) Uani 1 1 d . . .
H79 H 0.3390 0.4228 -0.1835 0.156 Uiso 1 1 calc R U .
C80 C 0.2676(6) 0.4394(3) -0.1628(9) 0.147(5) Uani 1 1 d . . .
H80 H 0.2704 0.4643 -0.1909 0.176 Uiso 1 1 calc R U .
C81 C 0.2216(5) 0.4298(2) -0.1257(7) 0.108(3) Uani 1 1 d . . .
H81 H 0.1936 0.4476 -0.1282 0.130 Uiso 1 1 calc R U .
C82 C 0.2183(3) 0.3926(2) -0.0843(5) 0.076(2) Uani 1 1 d . . .
H82 H 0.1882 0.3850 -0.0565 0.091 Uiso 1 1 calc R U .
C83 C 0.3437(2) 0.24491(15) 0.4198(4) 0.0437(12) Uani 1 1 d . . .
C84 C 0.3485(2) 0.28726(13) 0.3867(4) 0.0338(11) Uani 1 1 d . . .
C85 C 0.39512(18) 0.30645(13) 0.4329(4) 0.0317(10) Uani 1 1 d . . .
H85 H 0.4236 0.2926 0.4763 0.038 Uiso 1 1 calc R U .
C86 C 0.40127(17) 0.34555(13) 0.4174(3) 0.0287(10) Uani 1 1 d . . .
C87 C 0.45295(17) 0.36544(14) 0.4608(3) 0.0292(9) Uani 1 1 d . . .
C88 C 0.45315(19) 0.40464(14) 0.4598(4) 0.0381(11) Uani 1 1 d . . .
H88 H 0.4214 0.4183 0.4318 0.046 Uiso 1 1 calc R U .
C89 C 0.5000 0.4242(2) 0.5000 0.0411(17) Uani 1 2 d S T P
H89 H 0.5000 0.4512 0.5000 0.049 Uiso 1 2 calc R U P
C90 C 0.5000 0.34553(18) 0.5000 0.0271(13) Uani 1 2 d S T P
H90 H 0.5000 0.3185 0.5000 0.032 Uiso 1 2 calc R U P
C91 C 0.4387(3) 0.5630(3) 0.8707(8) 0.107(3) Uani 1 1 d . . .
H91A H 0.4646 0.5434 0.9010 0.129 Uiso 1 1 calc R U .
H91B H 0.4437 0.5853 0.9190 0.129 Uiso 1 1 calc R U .
H91C H 0.4436 0.5704 0.7977 0.129 Uiso 1 1 calc R U .
C92 C 0.3835(4) 0.5476(2) 0.8622(6) 0.094(3) Uani 1 1 d . . .
H92A H 0.3768 0.5269 0.8074 0.112 Uiso 1 1 calc R U .
H92B H 0.3796 0.5372 0.9339 0.112 Uiso 1 1 calc R U .
C93 C 0.2932(3) 0.5648(2) 0.8120(5) 0.0721(19) Uani 1 1 d . . .
H93A H 0.2875 0.5481 0.8725 0.087 Uiso 1 1 calc R U .
H93B H 0.2840 0.5503 0.7424 0.087 Uiso 1 1 calc R U .
C94 C 0.2609(4) 0.5985(3) 0.8063(7) 0.100(3) Uani 1 1 d . . .
H94A H 0.2638 0.6133 0.7412 0.119 Uiso 1 1 calc R U .
H94B H 0.2730 0.6140 0.8722 0.119 Uiso 1 1 calc R U .
H94C H 0.2238 0.5912 0.8016 0.119 Uiso 1 1 calc R U .

loop_
_atom_site_aniso_label
_atom_site_aniso_U_11
_atom_site_aniso_U_22
_atom_site_aniso_U_33
_atom_site_aniso_U_23
_atom_site_aniso_U_13
_atom_site_aniso_U_12
Sm1 0.02723(11) 0.02390(12) 0.01899(9) 0.00054(9) -0.00261(7) -0.00259(10)
Sm2 0.03102(13) 0.02420(12) 0.02767(10) -0.00194(9) 0.00288(8) -0.00873(10)
F1 0.092(3) 0.210(7) 0.098(3) 0.037(4) -0.053(3) -0.050(4)
F2 0.050(3) 0.264(8) 0.112(4) -0.099(5) 0.012(3) -0.063(4)
F3 0.072(3) 0.125(4) 0.234(6) -0.121(5) -0.049(3) -0.002(3)
F4 0.050(2) 0.051(2) 0.094(2) -0.0249(17) 0.0259(17) -0.0077(16)
F5 0.070(2) 0.089(3) 0.105(3) -0.067(2) 0.028(2) -0.010(2)
F6 0.101(3) 0.077(3) 0.138(4) 0.047(3) 0.075(3) 0.043(3)
F7 0.0617(19) 0.0266(15) 0.0360(14) -0.0056(11) 0.0025(13) 0.0017(12)
F8 0.0493(17) 0.0532(19) 0.0386(15) -0.0107(13) 0.0184(13) -0.0009(14)
F9 0.0426(16) 0.0476(17) 0.0330(14) -0.0120(12) -0.0091(11) 0.0068(13)
F10 0.064(2) 0.076(3) 0.166(4) -0.053(3) -0.046(3) 0.031(2)
F11 0.043(2) 0.115(4) 0.198(6) -0.001(4) -0.009(3) -0.011(2)
F12 0.104(4) 0.146(5) 0.074(3) -0.024(3) -0.042(3) 0.051(3)
F13 0.0413(17) 0.0314(16) 0.0556(17) -0.0057(12) 0.0004(13) 0.0127(13)
F14 0.0500(18) 0.0245(15) 0.078(2) 0.0112(14) 0.0096(15) -0.0018(13)
F15 0.076(2) 0.0256(16) 0.068(2) -0.0137(14) -0.0363(17) 0.0112(15)
F16 0.062(2) 0.0359(18) 0.0560(18) 0.0107(13) -0.0099(15) -0.0057(15)
F17 0.111(3) 0.0277(17) 0.0519(19) -0.0040(13) -0.0032(18) -0.0097(17)
F18 0.065(2) 0.052(2) 0.080(2) 0.0179(17) 0.0155(18) -0.0220(17)
O1 0.0424(19) 0.0383(19) 0.0273(16) 0.0072(13) 0.0062(13) 0.0007(15)
O2 0.0303(19) 0.050(2) 0.0424(19) -0.0056(16) -0.0004(14) 0.0090(16)
O3 0.0412(19) 0.036(2) 0.0297(16) -0.0055(13) -0.0056(13) -0.0051(15)
O4 0.0382(19) 0.0230(17) 0.0279(15) -0.0039(12) 0.0065(12) -0.0095(14)
O5 0.049(2) 0.0285(19) 0.0371(18) -0.0010(13) 0.0155(15) -0.0102(16)
O6 0.0390(19) 0.0302(18) 0.0384(17) -0.0060(13) 0.0119(14) -0.0092(14)
O7 0.0285(16) 0.0277(16) 0.0260(15) 0.0006(12) -0.0009(12) 0.0004(13)
O8 0.0376(18) 0.0319(18) 0.0195(15) 0.0021(12) 0.0013(12) -0.0073(14)
O9 0.043(2) 0.0205(17) 0.0330(17) -0.0011(12) 0.0043(14) -0.0048(15)
O10 0.0392(19) 0.0297(19) 0.0424(19) -0.0009(14) 0.0012(14) -0.0092(15)
O11 0.0339(17) 0.0268(16) 0.0265(15) 0.0036(12) -0.0033(12) -0.0012(13)
O12 0.0251(15) 0.0226(16) 0.0239(14) 0.0000(10) -0.0016(11) -0.0041(12)
O13 0.0344(18) 0.050(2) 0.0405(19) 0.0081(15) 0.0106(14) -0.0014(15)
O14 0.054(2) 0.043(2) 0.043(2) -0.0139(15) -0.0097(16) -0.0109(17)
O15 0.0375(19) 0.0291(17) 0.0355(17) -0.0011(13) 0.0019(14) -0.0081(15)
O16 0.0254(16) 0.0261(17) 0.0380(15) -0.0076(13) 0.0001(12) -0.0054(14)
O17 0.076(3) 0.068(3) 0.079(3) -0.025(2) 0.017(2) -0.012(3)
N1 0.031(2) 0.0242(19) 0.0251(18) 0.0018(14) 0.0052(14) -0.0011(15)
N2 0.031(2) 0.023(2) 0.0260(18) -0.0005(14) -0.0052(15) -0.0017(16)
N3 0.032(2) 0.039(2) 0.0271(19) -0.0054(16) -0.0048(15) -0.0007(18)
N4 0.034(2) 0.029(2) 0.0326(19) -0.0018(15) 0.0009(14) -0.0050(17)
N5 0.032(2) 0.027(2) 0.035(2) 0.0056(15) 0.0014(16) -0.0048(17)
N6 0.048(3) 0.033(2) 0.033(2) -0.0054(16) -0.0009(17) -0.007(2)
C1 0.027(2) 0.041(3) 0.030(2) 0.0051(19) 0.0079(18) -0.001(2)
C2 0.034(2) 0.052(3) 0.036(2) 0.007(3) 0.0084(17) 0.003(3)
C3 0.028(3) 0.080(4) 0.039(3) 0.009(2) 0.004(2) 0.004(3)
C4 0.033(3) 0.083(5) 0.035(3) -0.004(3) 0.009(2) -0.014(3)
C5 0.038(3) 0.068(4) 0.048(3) -0.015(3) 0.015(2) -0.018(3)
C6 0.031(3) 0.046(3) 0.037(3) 0.001(2) 0.007(2) -0.002(2)
C7 0.032(2) 0.031(3) 0.031(2) 0.0023(19) 0.0058(17) 0.002(2)
C8 0.041(3) 0.055(3) 0.024(2) 0.001(2) 0.0097(19) -0.001(2)
C9 0.040(3) 0.027(2) 0.019(2) 0.0011(16) 0.0001(17) -0.0059(19)
C10 0.036(3) 0.022(2) 0.027(2) 0.0015(17) -0.0010(18) -0.0044(19)
C11 0.048(3) 0.034(3) 0.029(2) 0.0071(19) -0.004(2) 0.001(2)
C12 0.060(3) 0.032(3) 0.034(3) 0.008(2) -0.011(2) 0.017(2)
C13 0.038(3) 0.035(3) 0.045(3) 0.002(2) -0.008(2) 0.009(2)
C14 0.035(3) 0.026(3) 0.031(2) -0.0072(18) -0.0071(19) 0.000(2)
C15 0.024(2) 0.030(3) 0.032(2) -0.0088(18) -0.0014(18) -0.003(2)
C16 0.036(3) 0.069(4) 0.041(3) -0.008(3) 0.006(2) -0.002(3)
C17 0.027(2) 0.050(3) 0.027(2) -0.009(2) 0.0040(18) -0.012(2)
C18 0.031(3) 0.061(4) 0.048(3) 0.009(3) 0.007(2) -0.007(2)
C19 0.064(4) 0.101(6) 0.058(4) 0.016(4) 0.008(3) -0.032(4)
C20 0.144(9) 0.167(11) 0.080(6) 0.057(7) 0.005(6) -0.052(8)
C21 0.142(9) 0.071(6) 0.136(9) 0.018(6) 0.018(7) -0.045(6)
C22 0.114(7) 0.069(5) 0.102(6) -0.005(4) 0.035(5) -0.034(5)
C23 0.059(4) 0.064(4) 0.079(4) -0.005(3) 0.018(3) -0.019(3)
C24 0.050(4) 0.058(4) 0.060(4) -0.016(3) -0.007(3) -0.015(3)
C25 0.048(3) 0.048(3) 0.032(3) -0.013(2) 0.000(2) -0.017(3)
C26 0.045(3) 0.031(3) 0.037(3) -0.0092(19) 0.005(2) -0.014(2)
C27 0.044(3) 0.033(3) 0.020(2) -0.0010(18) 0.0070(18) -0.009(2)
C28 0.043(3) 0.028(3) 0.027(2) -0.0021(17) 0.0124(19) -0.003(2)
C29 0.047(3) 0.026(3) 0.039(3) -0.0046(19) 0.006(2) -0.012(2)
C30 0.044(3) 0.032(3) 0.055(3) -0.005(2) 0.004(2) -0.008(2)
C31 0.045(3) 0.029(3) 0.051(3) -0.003(2) 0.013(2) -0.001(2)
C32 0.045(3) 0.023(2) 0.036(2) -0.0028(18) 0.018(2) -0.006(2)
C33 0.042(3) 0.034(3) 0.026(2) -0.0034(18) 0.0118(19) -0.010(2)
C34 0.046(3) 0.027(3) 0.039(3) -0.0047(19) 0.016(2) -0.011(2)
C35 0.044(3) 0.031(3) 0.050(3) -0.012(2) 0.024(2) -0.015(2)
C36 0.049(3) 0.041(3) 0.039(3) -0.004(2) 0.015(2) -0.006(3)
C37 0.052(3) 0.032(3) 0.060(3) -0.008(2) 0.020(3) -0.001(3)
C38 0.031(2) 0.031(3) 0.025(2) 0.0007(17) -0.0011(18) 0.0033(19)
C39 0.023(2) 0.030(3) 0.031(2) -0.0039(17) 0.0013(16) -0.0008(18)
C40 0.037(3) 0.033(3) 0.016(2) 0.0002(17) 0.0011(17) -0.001(2)
C41 0.029(2) 0.026(2) 0.028(2) -0.0014(17) 0.0049(17) -0.0054(19)
C42 0.039(3) 0.031(3) 0.023(2) -0.0008(18) 0.0083(18) -0.003(2)
C43 0.051(3) 0.031(3) 0.034(3) -0.0057(19) -0.002(2) -0.003(2)
C44 0.048(3) 0.033(3) 0.040(3) -0.001(2) -0.006(2) 0.005(2)
C45 0.043(3) 0.028(3) 0.044(3) 0.000(2) 0.005(2) 0.003(2)
C46 0.032(3) 0.028(3) 0.037(2) -0.0051(19) 0.0102(19) -0.004(2)
C47 0.033(3) 0.031(3) 0.024(2) 0.0009(17) 0.0060(17) -0.003(2)
C48 0.036(3) 0.033(3) 0.031(2) -0.0054(19) 0.0124(19) -0.010(2)
C49 0.037(3) 0.030(3) 0.060(3) -0.006(2) 0.003(2) 0.000(2)
C50 0.034(3) 0.037(3) 0.049(3) 0.000(2) 0.001(2) -0.001(2)
C51 0.040(4) 0.047(4) 0.113(6) -0.018(4) -0.015(3) -0.002(3)
C52 0.035(3) 0.027(3) 0.041(3) -0.0005(19) -0.009(2) 0.003(2)
C53 0.026(2) 0.025(2) 0.026(2) -0.0010(16) 0.0010(17) -0.0016(18)
C54 0.027(2) 0.027(2) 0.025(2) -0.0040(16) -0.0006(17) -0.0014(19)
C55 0.025(2) 0.026(3) 0.0206(19) 0.0007(15) 0.0039(15) 0.0001(17)
C56 0.022(2) 0.028(2) 0.0193(19) -0.0007(14) 0.0009(15) -0.0004(16)
C57 0.028(2) 0.023(2) 0.032(2) -0.0014(17) -0.0010(18) -0.0042(19)
C58 0.039(4) 0.018(3) 0.046(4) 0.000 -0.004(3) 0.000
C59 0.023(3) 0.021(3) 0.026(3) 0.000 0.003(2) 0.000
C60 0.038(3) 0.052(3) 0.023(2) -0.0010(19) 0.0075(18) -0.002(2)
C61 0.043(3) 0.073(4) 0.036(2) -0.007(3) 0.005(2) -0.004(3)
C62 0.043(3) 0.121(7) 0.036(3) -0.012(3) -0.002(2) 0.015(4)
C63 0.063(5) 0.123(7) 0.042(3) 0.005(4) 0.002(3) 0.049(5)
C64 0.086(5) 0.067(4) 0.053(4) 0.019(3) 0.019(3) 0.030(4)
C65 0.056(4) 0.047(4) 0.052(3) 0.012(3) 0.010(3) 0.004(3)
C66 0.041(3) 0.033(3) 0.032(2) -0.0014(18) 0.0042(18) -0.004(2)
C67 0.044(3) 0.055(4) 0.041(3) -0.002(2) 0.009(2) 0.001(3)
C68 0.034(3) 0.037(3) 0.037(3) 0.012(2) 0.010(2) 0.003(2)
C69 0.029(3) 0.028(3) 0.047(3) 0.011(2) 0.001(2) -0.007(2)
C70 0.043(3) 0.074(4) 0.058(4) 0.006(3) 0.011(3) -0.015(3)
C71 0.040(4) 0.087(5) 0.084(5) 0.003(4) 0.001(3) -0.037(3)
C72 0.048(4) 0.057(4) 0.061(4) -0.008(3) -0.004(3) -0.024(3)
C73 0.039(3) 0.029(3) 0.042(3) -0.003(2) -0.011(2) -0.006(2)
C74 0.047(3) 0.023(3) 0.036(3) -0.0057(18) -0.005(2) -0.003(2)
C75 0.064(4) 0.046(3) 0.037(3) -0.012(2) 0.001(2) -0.004(3)
C76 0.056(3) 0.047(3) 0.031(3) -0.015(2) 0.006(2) -0.006(3)
C77 0.087(4) 0.047(4) 0.033(3) -0.008(2) 0.019(3) -0.011(3)
C78 0.146(7) 0.061(4) 0.079(5) -0.023(4) 0.067(5) -0.030(5)
C79 0.228(13) 0.063(6) 0.144(9) -0.017(6) 0.140(9) -0.032(7)
C80 0.289(17) 0.057(6) 0.129(8) 0.005(5) 0.125(10) -0.051(8)
C81 0.207(11) 0.049(4) 0.084(5) 0.012(4) 0.066(6) 0.014(5)
C82 0.112(6) 0.056(4) 0.064(4) 0.017(3) 0.026(4) 0.004(4)
C83 0.049(3) 0.034(3) 0.044(3) 0.004(2) 0.000(2) -0.010(2)
C84 0.039(3) 0.027(3) 0.034(2) -0.0043(18) 0.006(2) -0.009(2)
C85 0.032(3) 0.029(3) 0.033(2) -0.0044(18) 0.0060(18) -0.003(2)
C86 0.025(2) 0.033(3) 0.027(2) -0.0032(17) 0.0053(17) -0.0024(19)
C87 0.036(2) 0.026(2) 0.027(2) -0.0013(18) 0.0104(16) -0.005(2)
C88 0.029(3) 0.030(3) 0.051(3) 0.002(2) -0.001(2) -0.001(2)
C89 0.033(4) 0.023(4) 0.063(4) 0.000 0.000(3) 0.000
C90 0.025(3) 0.024(3) 0.035(3) 0.000 0.011(2) 0.000
C91 0.081(6) 0.117(8) 0.121(7) -0.041(6) 0.016(5) 0.018(5)
C92 0.147(8) 0.093(6) 0.047(4) -0.004(4) 0.033(4) 0.025(6)
C93 0.087(5) 0.085(5) 0.051(4) -0.008(3) 0.029(3) -0.022(4)
C94 0.104(7) 0.114(7) 0.087(6) 0.012(5) 0.035(5) -0.018(6)

loop_
_atom_type_symbol
_atom_type_description
_atom_type_scat_dispersion_real
_atom_type_scat_dispersion_imag
_atom_type_scat_source
C C 0.0033 0.0016
;
International Tables for Crystallography
(Vol. C, Tables 4.2.6.8 and 6.1.1.4)
;
H H 0.0000 0.0000
;
International Tables for Crystallography
(Vol. C, Table 6.1.1.4)
;
F F 0.0171 0.0103
;
International Tables for Crystallography
(Vol. C, Tables 4.2.6.8 and 6.1.1.4)
;
N N 0.0061 0.0033
;
International Tables for Crystallography
(Vol. C, Tables 4.2.6.8 and 6.1.1.4)
;
O O 0.0106 0.0060
;
International Tables for Crystallography
(Vol. C, Tables 4.2.6.8 and 6.1.1.4)
;
Sm Sm -0.1638 3.4418
;
International Tables for Crystallography
(Vol. C, Tables 4.2.6.8 and 6.1.1.4)
;

loop_
_geom_angle_atom_site_label_1
_geom_angle_atom_site_label_2
_geom_angle_atom_site_label_3
_geom_angle
_geom_angle_site_symmetry_1
_geom_angle_site_symmetry_3
O8 Sm1 O12 76.70(10) . .
O8 Sm1 O4 73.59(10) . .
O12 Sm1 O4 69.08(10) . .
O8 Sm1 O11 130.05(9) . .
O12 Sm1 O11 71.60(9) . .
O4 Sm1 O11 125.78(10) . .
O8 Sm1 O3 83.18(10) . .
O12 Sm1 O3 136.61(10) . .
O4 Sm1 O3 68.48(11) . .
O11 Sm1 O3 144.85(10) . .
O8 Sm1 O7 68.75(10) . .
O12 Sm1 O7 77.00(9) . .
O4 Sm1 O7 133.84(9) . .
O11 Sm1 O7 67.19(10) . .
O3 Sm1 O7 129.90(10) . .
O8 Sm1 N1 142.28(11) . .
O12 Sm1 N1 84.46(10) . .
O4 Sm1 N1 69.20(10) . .
O11 Sm1 N1 71.25(10) . .
O3 Sm1 N1 88.85(11) . .
O7 Sm1 N1 137.97(10) . .
O8 Sm1 N3 89.42(12) . .
O12 Sm1 N3 143.52(10) . .
O4 Sm1 N3 139.09(11) . .
O11 Sm1 N3 93.78(11) . .
O3 Sm1 N3 72.81(11) . .
O7 Sm1 N3 66.52(10) . .
N1 Sm1 N3 123.22(11) . .
O8 Sm1 N2 145.62(11) . .
O12 Sm1 N2 137.64(10) . .
O4 Sm1 N2 115.06(10) . .
O11 Sm1 N2 73.98(10) . .
O3 Sm1 N2 71.05(10) . .
O7 Sm1 N2 111.10(10) . .
N1 Sm1 N2 61.39(11) . .
N3 Sm1 N2 61.83(12) . .
O16 Sm2 O5 83.46(11) . .
O16 Sm2 O10 139.55(10) . .
O5 Sm2 O10 78.22(12) . .
O16 Sm2 O9 69.83(11) . .
O5 Sm2 O9 69.45(10) . .
O10 Sm2 O9 70.02(11) . .
O16 Sm2 O15 72.07(10) . .
O5 Sm2 O15 139.61(12) . .
O10 Sm2 O15 139.95(11) . .
O9 Sm2 O15 126.75(10) . .
O16 Sm2 O6 72.15(10) . .
O5 Sm2 O6 69.29(11) . .
O10 Sm2 O6 131.17(11) . .
O9 Sm2 O6 125.90(10) . .
O15 Sm2 O6 72.79(10) . .
O16 Sm2 N6 139.31(12) . .
O5 Sm2 N6 91.36(12) . .
O10 Sm2 N6 77.31(12) . .
O9 Sm2 N6 144.66(12) . .
O15 Sm2 N6 87.24(12) . .
O6 Sm2 N6 68.32(12) . .
O16 Sm2 N4 85.02(10) . .
O5 Sm2 N4 136.40(11) . .
O10 Sm2 N4 83.99(11) . .
O9 Sm2 N4 67.09(11) . .
O15 Sm2 N4 73.91(11) . .
O6 Sm2 N4 144.03(11) . .
N6 Sm2 N4 123.10(12) . .
O16 Sm2 N5 136.92(11) . .
O5 Sm2 N5 139.36(12) . .
O10 Sm2 N5 66.84(11) . .
O9 Sm2 N5 114.17(12) . .
O15 Sm2 N5 73.25(11) . .
O6 Sm2 N5 119.91(11) . .
N6 Sm2 N5 61.97(12) . .
N4 Sm2 N5 61.23(11) . .
C9 O1 C8 105.8(3) . .
C15 O2 C16 104.3(4) . .
C25 O3 Sm1 132.2(3) . .
C27 O4 Sm1 134.4(3) . .
C34 O5 Sm2 129.4(3) . .
C36 O6 Sm2 127.9(3) . .
C39 O7 Sm1 128.3(3) . .
C41 O8 Sm1 131.7(3) . .
C48 O9 Sm2 137.6(3) . .
C50 O10 Sm2 134.1(3) . .
C53 O11 Sm1 127.3(3) . .
C55 O12 Sm1 135.5(3) . .
C68 O13 C67 105.6(4) . .
C74 O14 C75 105.5(4) . .
C84 O15 Sm2 131.6(3) . .
C86 O16 Sm2 138.8(3) . .
C92 O17 C93 113.5(6) . .
C9 N1 C7 106.1(3) . .
C9 N1 Sm1 120.9(3) . .
C7 N1 Sm1 133.0(2) . .
C10 N2 C14 116.9(4) . .
C10 N2 Sm1 121.7(3) . .
C14 N2 Sm1 121.4(3) . .
C15 N3 C17 107.3(4) . .
C15 N3 Sm1 119.7(3) . .
C17 N3 Sm1 132.9(3) . .
C68 N4 C66 107.3(4) . .
C68 N4 Sm2 119.2(3) . .
C66 N4 Sm2 132.1(3) . .
C69 N5 C73 118.5(4) . .
C69 N5 Sm2 120.7(3) . .
C73 N5 Sm2 120.2(3) . .
C74 N6 C76 107.6(4) . .
C74 N6 Sm2 120.6(3) . .
C76 N6 Sm2 131.7(3) . .
C2 C1 C6 119.1(5) . .
C2 C1 C7 121.1(5) . .
C6 C1 C7 119.8(4) . .
C3 C2 C1 121.2(6) . .
C3 C2 H2 119.4 . .
C1 C2 H2 119.4 . .
C4 C3 C2 119.6(5) . .
C4 C3 H3 120.2 . .
C2 C3 H3 120.2 . .
C5 C4 C3 120.5(5) . .
C5 C4 H4 119.7 . .
C3 C4 H4 119.7 . .
C4 C5 C6 120.8(6) . .
C4 C5 H5 119.6 . .
C6 C5 H5 119.6 . .
C5 C6 C1 118.7(5) . .
C5 C6 H6 120.6 . .
C1 C6 H6 120.6 . .
N1 C7 C1 111.5(4) . .
N1 C7 C8 103.3(3) . .
C1 C7 C8 113.5(4) . .
N1 C7 H7 109.5 . .
C1 C7 H7 109.5 . .
C8 C7 H7 109.5 . .
O1 C8 C7 103.7(3) . .
O1 C8 H8A 111.0 . .
C7 C8 H8A 111.0 . .
O1 C8 H8B 111.0 . .
C7 C8 H8B 111.0 . .
H8A C8 H8B 109.0 . .
N1 C9 O1 119.4(4) . .
N1 C9 C10 122.4(4) . .
O1 C9 C10 118.2(4) . .
N2 C10 C11 123.6(4) . .
N2 C10 C9 113.6(4) . .
C11 C10 C9 122.7(4) . .
C12 C11 C10 117.5(4) . .
C12 C11 H11 121.2 . .
C10 C11 H11 121.2 . .
C13 C12 C11 119.5(4) . .
C13 C12 H12 120.2 . .
C11 C12 H12 120.2 . .
C12 C13 C14 118.8(5) . .
C12 C13 H13 120.6 . .
C14 C13 H13 120.6 . .
N2 C14 C13 123.6(5) . .
N2 C14 C15 113.0(4) . .
C13 C14 C15 123.4(5) . .
N3 C15 O2 119.2(4) . .
N3 C15 C14 124.0(4) . .
O2 C15 C14 116.8(4) . .
O2 C16 C17 104.1(4) . .
O2 C16 H16A 110.9 . .
C17 C16 H16A 110.9 . .
O2 C16 H16B 110.9 . .
C17 C16 H16B 110.9 . .
H16A C16 H16B 109.0 . .
N3 C17 C18 114.3(4) . .
N3 C17 C16 102.8(4) . .
C18 C17 C16 113.2(4) . .
N3 C17 H17 108.7 . .
C18 C17 H17 108.7 . .
C16 C17 H17 108.7 . .
C19 C18 C23 121.6(6) . .
C19 C18 C17 119.5(5) . .
C23 C18 C17 118.9(5) . .
C18 C19 C20 118.0(7) . .
C18 C19 H19 121.0 . .
C20 C19 H19 121.0 . .
C21 C20 C19 120.1(8) . .
C21 C20 H20 120.0 . .
C19 C20 H20 120.0 . .
C22 C21 C20 121.2(8) . .
C22 C21 H21 119.4 . .
C20 C21 H21 119.4 . .
C21 C22 C23 119.8(8) . .
C21 C22 H22 120.1 . .
C23 C22 H22 120.1 . .
C18 C23 C22 119.0(7) . .
C18 C23 H23 120.5 . .
C22 C23 H23 120.5 . .
F2 C24 F3 110.8(6) . .
F2 C24 F1 104.1(7) . .
F3 C24 F1 100.1(6) . .
F2 C24 C25 114.8(5) . .
F3 C24 C25 115.6(6) . .
F1 C24 C25 109.8(5) . .
O3 C25 C26 129.8(4) . .
O3 C25 C24 114.0(5) . .
C26 C25 C24 116.2(5) . .
C25 C26 C27 120.7(4) . .
C25 C26 H26 119.6 . .
C27 C26 H26 119.6 . .
O4 C27 C26 123.3(4) . .
O4 C27 C28 115.5(4) . .
C26 C27 C28 121.2(4) . .
C29 C28 C33 118.6(5) . .
C29 C28 C27 118.4(4) . .
C33 C28 C27 122.9(4) . .
C30 C29 C28 121.3(4) . .
C30 C29 H29 119.4 . .
C28 C29 H29 119.4 . .
C29 C30 C31 120.1(5) . .
C29 C30 H30 119.9 . .
C31 C30 H30 119.9 . .
C32 C31 C30 119.5(5) . .
C32 C31 H31 120.2 . .
C30 C31 H31 120.2 . .
C31 C32 C33 120.3(4) . .
C31 C32 C34 121.2(4) . .
C33 C32 C34 118.3(4) . .
C32 C33 C28 120.1(5) . .
C32 C33 H33 119.9 . .
C28 C33 H33 119.9 . .
O5 C34 C35 124.0(4) . .
O5 C34 C32 116.6(4) . .
C35 C34 C32 119.4(4) . .
C36 C35 C34 122.1(4) . .
C36 C35 H35 118.9 . .
C34 C35 H35 118.9 . .
O6 C36 C35 128.3(5) . .
O6 C36 C37 112.2(4) . .
C35 C36 C37 119.5(5) . .
F6 C37 F5 104.2(5) . .
F6 C37 F4 106.4(5) . .
F5 C37 F4 106.2(4) . .
F6 C37 C36 113.1(4) . .
F5 C37 C36 111.9(5) . .
F4 C37 C36 114.4(4) . .
F8 C38 F7 106.6(4) . .
F8 C38 F9 107.0(3) . .
F7 C38 F9 105.8(4) . .
F8 C38 C39 112.4(4) . .
F7 C38 C39 113.2(3) . .
F9 C38 C39 111.4(3) . .
O7 C39 C40 128.2(4) . .
O7 C39 C38 114.8(4) . .
C40 C39 C38 117.0(4) . .
C39 C40 C41 121.5(4) . .
C39 C40 H40 119.2 . .
C41 C40 H40 119.2 . .
O8 C41 C40 123.4(4) . .
O8 C41 C42 116.1(4) . .
C40 C41 C42 120.5(4) . .
C43 C42 C47 119.4(4) . .
C43 C42 C41 122.4(4) . .
C47 C42 C41 118.0(4) . .
C42 C43 C44 119.9(4) . .
C42 C43 H43 120.0 . .
C44 C43 H43 120.0 . .
C45 C44 C43 120.5(4) . .
C45 C44 H44 119.8 . .
C43 C44 H44 119.8 . .
C44 C45 C46 120.0(5) . .
C44 C45 H45 120.0 . .
C46 C45 H45 120.0 . .
C47 C46 C45 119.1(4) . .
C47 C46 C48 123.2(4) . .
C45 C46 C48 117.6(4) . .
C46 C47 C42 121.0(4) . .
C46 C47 H47 119.5 . .
C42 C47 H47 119.5 . .
O9 C48 C49 123.6(4) . .
O9 C48 C46 116.1(4) . .
C49 C48 C46 120.3(4) . .
C50 C49 C48 122.2(5) . .
C50 C49 H49 118.9 . .
C48 C49 H49 118.9 . .
O10 C50 C49 129.0(4) . .
O10 C50 C51 112.5(4) . .
C49 C50 C51 118.5(5) . .
F12 C51 F10 111.3(7) . .
F12 C51 F11 102.8(6) . .
F10 C51 F11 105.2(6) . .
F12 C51 C50 113.7(6) . .
F10 C51 C50 114.2(5) . .
F11 C51 C50 108.5(6) . .
F13 C52 F15 107.0(4) . .
F13 C52 F14 105.6(4) . .
F15 C52 F14 106.0(4) . .
F13 C52 C53 112.5(4) . .
F15 C52 C53 114.4(4) . .
F14 C52 C53 110.8(4) . .
O11 C53 C54 130.6(4) . .
O11 C53 C52 112.6(4) . .
C54 C53 C52 116.7(4) . .
C53 C54 C55 123.0(4) . .
C53 C54 H54 118.5 . .
C55 C54 H54 118.5 . .
O12 C55 C54 123.3(4) . .
O12 C55 C56 117.1(3) . .
C54 C55 C56 119.6(3) . .
C57 C56 C59 118.8(4) . .
C57 C56 C55 119.5(4) . .
C59 C56 C55 121.7(4) . .
C56 C57 C58 120.6(4) . .
C56 C57 H57 119.7 . .
C58 C57 H57 119.7 . .
C57 C58 C57 119.6(6) 2_656 .
C57 C58 H58 120.2 2_656 .
C57 C58 H58 120.2 . .
C56 C59 C56 121.7(5) . 2_656
C56 C59 H59 119.2 . .
C56 C59 H59 119.2 2_656 .
C65 C60 C61 119.3(5) . .
C65 C60 C66 120.4(5) . .
C61 C60 C66 120.3(5) . .
C60 C61 C62 119.3(6) . .
C60 C61 H61 120.3 . .
C62 C61 H61 120.3 . .
C63 C62 C61 121.1(6) . .
C63 C62 H62 119.5 . .
C61 C62 H62 119.5 . .
C64 C63 C62 119.4(6) . .
C64 C63 H63 120.3 . .
C62 C63 H63 120.3 . .
C63 C64 C65 120.9(7) . .
C63 C64 H64 119.5 . .
C65 C64 H64 119.5 . .
C60 C65 C64 120.0(6) . .
C60 C65 H65 120.0 . .
C64 C65 H65 120.0 . .
N4 C66 C60 111.2(4) . .
N4 C66 C67 102.2(4) . .
C60 C66 C67 113.5(4) . .
N4 C66 H66 109.9 . .
C60 C66 H66 109.9 . .
C67 C66 H66 109.9 . .
O13 C67 C66 105.0(4) . .
O13 C67 H67A 110.7 . .
C66 C67 H67A 110.7 . .
O13 C67 H67B 110.7 . .
C66 C67 H67B 110.7 . .
H67A C67 H67B 108.8 . .
N4 C68 O13 119.3(4) . .
N4 C68 C69 122.9(4) . .
O13 C68 C69 117.8(4) . .
N5 C69 C70 122.0(5) . .
N5 C69 C68 114.0(4) . .
C70 C69 C68 124.0(5) . .
C71 C70 C69 118.1(6) . .
C71 C70 H70 121.0 . .
C69 C70 H70 121.0 . .
C70 C71 C72 120.7(5) . .
C70 C71 H71 119.6 . .
C72 C71 H71 119.6 . .
C73 C72 C71 117.7(5) . .
C73 C72 H72 121.1 . .
C71 C72 H72 121.1 . .
N5 C73 C72 122.9(5) . .
N5 C73 C74 113.4(4) . .
C72 C73 C74 123.6(5) . .
N6 C74 O14 118.5(4) . .
N6 C74 C73 123.6(4) . .
O14 C74 C73 117.9(4) . .
O14 C75 C76 105.1(4) . .
O14 C75 H75A 110.7 . .
C76 C75 H75A 110.7 . .
O14 C75 H75B 110.7 . .
C76 C75 H75B 110.7 . .
H75A C75 H75B 108.8 . .
N6 C76 C77 110.3(4) . .
N6 C76 C75 103.2(4) . .
C77 C76 C75 115.1(5) . .
N6 C76 H76 109.3 . .
C77 C76 H76 109.3 . .
C75 C76 H76 109.3 . .
C82 C77 C78 119.4(6) . .
C82 C77 C76 120.2(5) . .
C78 C77 C76 120.4(6) . .
C79 C78 C77 121.6(9) . .
C79 C78 H78 119.2 . .
C77 C78 H78 119.2 . .
C80 C79 C78 119.4(9) . .
C80 C79 H79 120.3 . .
C78 C79 H79 120.3 . .
C79 C80 C81 122.6(8) . .
C79 C80 H80 118.7 . .
C81 C80 H80 118.7 . .
C80 C81 C82 117.7(9) . .
C80 C81 H81 121.2 . .
C82 C81 H81 121.2 . .
C77 C82 C81 119.1(7) . .
C77 C82 H82 120.4 . .
C81 C82 H82 120.4 . .
F17 C83 F16 107.6(4) . .
F17 C83 F18 107.0(4) . .
F16 C83 F18 106.0(4) . .
F17 C83 C84 111.9(4) . .
F16 C83 C84 113.7(4) . .
F18 C83 C84 110.2(4) . .
O15 C84 C85 130.1(4) . .
O15 C84 C83 112.4(4) . .
C85 C84 C83 117.5(4) . .
C84 C85 C86 122.0(4) . .
C84 C85 H85 119.0 . .
C86 C85 H85 119.0 . .
O16 C86 C85 123.6(4) . .
O16 C86 C87 114.8(4) . .
C85 C86 C87 121.6(4) . .
C88 C87 C90 120.0(4) . .
C88 C87 C86 117.8(4) . .
C90 C87 C86 122.2(4) . .
C87 C88 C89 119.7(5) . .
C87 C88 H88 120.1 . .
C89 C88 H88 120.1 . .
C88 C89 C88 120.7(7) . 2_656
C88 C89 H89 119.6 . .
C88 C89 H89 119.6 2_656 .
C87 C90 C87 119.9(6) . 2_656
C87 C90 H90 120.1 . .
C87 C90 H90 120.1 2_656 .
C92 C91 H91A 109.5 . .
C92 C91 H91B 109.5 . .
H91A C91 H91B 109.5 . .
C92 C91 H91C 109.5 . .
H91A C91 H91C 109.5 . .
H91B C91 H91C 109.5 . .
O17 C92 C91 108.7(7) . .
O17 C92 H92A 109.9 . .
C91 C92 H92A 109.9 . .
O17 C92 H92B 109.9 . .
C91 C92 H92B 109.9 . .
H92A C92 H92B 108.3 . .
O17 C93 C94 107.3(6) . .
O17 C93 H93A 110.3 . .
C94 C93 H93A 110.3 . .
O17 C93 H93B 110.3 . .
C94 C93 H93B 110.3 . .
H93A C93 H93B 108.5 . .
C93 C94 H94A 109.5 . .
C93 C94 H94B 109.5 . .
H94A C94 H94B 109.5 . .
C93 C94 H94C 109.5 . .
H94A C94 H94C 109.5 . .
H94B C94 H94C 109.5 . .

loop_
_geom_bond_atom_site_label_1
_geom_bond_atom_site_label_2
_geom_bond_distance
_geom_bond_site_symmetry_2
Sm1 O8 2.357(3) .
Sm1 O12 2.406(3) .
Sm1 O4 2.415(3) .
Sm1 O11 2.430(3) .
Sm1 O3 2.443(3) .
Sm1 O7 2.468(3) .
Sm1 N1 2.608(3) .
Sm1 N3 2.619(4) .
Sm1 N2 2.673(3) .
Sm2 O16 2.342(3) .
Sm2 O5 2.392(3) .
Sm2 O10 2.407(3) .
Sm2 O9 2.415(3) .
Sm2 O15 2.416(3) .
Sm2 O6 2.470(3) .
Sm2 N6 2.583(4) .
Sm2 N4 2.632(4) .
Sm2 N5 2.668(4) .
F1 C24 1.327(8) .
F2 C24 1.236(8) .
F3 C24 1.262(7) .
F4 C37 1.328(6) .
F5 C37 1.325(6) .
F6 C37 1.321(7) .
F7 C38 1.336(5) .
F8 C38 1.328(5) .
F9 C38 1.357(5) .
F10 C51 1.302(7) .
F11 C51 1.349(8) .
F12 C51 1.265(9) .
F13 C52 1.325(5) .
F14 C52 1.352(6) .
F15 C52 1.341(5) .
F16 C83 1.341(6) .
F17 C83 1.311(6) .
F18 C83 1.348(6) .
O1 C9 1.338(5) .
O1 C8 1.467(6) .
O2 C15 1.345(6) .
O2 C16 1.480(6) .
O3 C25 1.255(6) .
O4 C27 1.258(5) .
O5 C34 1.255(6) .
O6 C36 1.292(6) .
O7 C39 1.258(5) .
O8 C41 1.269(5) .
O9 C48 1.248(6) .
O10 C50 1.262(6) .
O11 C53 1.270(5) .
O12 C55 1.251(5) .
O13 C68 1.345(5) .
O13 C67 1.455(6) .
O14 C74 1.347(5) .
O14 C75 1.468(7) .
O15 C84 1.253(6) .
O16 C86 1.251(5) .
O17 C92 1.385(9) .
O17 C93 1.433(8) .
N1 C9 1.284(5) .
N1 C7 1.499(5) .
N2 C10 1.329(6) .
N2 C14 1.336(6) .
N3 C15 1.274(6) .
N3 C17 1.476(6) .
N4 C68 1.267(6) .
N4 C66 1.500(5) .
N5 C69 1.333(6) .
N5 C73 1.357(6) .
N6 C74 1.285(6) .
N6 C76 1.485(6) .
C1 C2 1.381(7) .
C1 C6 1.408(7) .
C1 C7 1.508(6) .
C2 C3 1.381(7) .
C2 H2 0.9500 .
C3 C4 1.376(8) .
C3 H3 0.9500 .
C4 C5 1.366(8) .
C4 H4 0.9500 .
C5 C6 1.400(7) .
C5 H5 0.9500 .
C6 H6 0.9500 .
C7 C8 1.551(6) .
C7 H7 1.0000 .
C8 H8A 0.9900 .
C8 H8B 0.9900 .
C9 C10 1.473(6) .
C10 C11 1.400(6) .
C11 C12 1.381(7) .
C11 H11 0.9500 .
C12 C13 1.364(7) .
C12 H12 0.9500 .
C13 C14 1.380(6) .
C13 H13 0.9500 .
C14 C15 1.479(7) .
C16 C17 1.541(7) .
C16 H16A 0.9900 .
C16 H16B 0.9900 .
C17 C18 1.522(7) .
C17 H17 1.0000 .
C18 C19 1.362(8) .
C18 C23 1.384(8) .
C19 C20 1.419(12) .
C19 H19 0.9500 .
C20 C21 1.375(14) .
C20 H20 0.9500 .
C21 C22 1.341(12) .
C21 H21 0.9500 .
C22 C23 1.409(10) .
C22 H22 0.9500 .
C23 H23 0.9500 .
C24 C25 1.550(7) .
C25 C26 1.378(7) .
C26 C27 1.407(6) .
C26 H26 0.9500 .
C27 C28 1.511(7) .
C28 C29 1.391(7) .
C28 C33 1.408(6) .
C29 C30 1.362(7) .
C29 H29 0.9500 .
C30 C31 1.404(7) .
C30 H30 0.9500 .
C31 C32 1.382(7) .
C31 H31 0.9500 .
C32 C33 1.384(7) .
C32 C34 1.508(6) .
C33 H33 0.9500 .
C34 C35 1.420(7) .
C35 C36 1.361(7) .
C35 H35 0.9500 .
C36 C37 1.517(7) .
C38 C39 1.528(6) .
C39 C40 1.376(6) .
C40 C41 1.415(6) .
C40 H40 0.9500 .
C41 C42 1.496(6) .
C42 C43 1.384(6) .
C42 C47 1.394(6) .
C43 C44 1.392(7) .
C43 H43 0.9500 .
C44 C45 1.382(7) .
C44 H44 0.9500 .
C45 C46 1.401(7) .
C45 H45 0.9500 .
C46 C47 1.384(6) .
C46 C48 1.508(6) .
C47 H47 0.9500 .
C48 C49 1.403(7) .
C49 C50 1.384(7) .
C49 H49 0.9500 .
C50 C51 1.548(8) .
C52 C53 1.532(6) .
C53 C54 1.368(6) .
C54 C55 1.415(6) .
C54 H54 0.9500 .
C55 C56 1.501(5) .
C56 C57 1.375(6) .
C56 C59 1.392(5) .
C57 C58 1.395(6) .
C57 H57 0.9500 .
C58 C57 1.395(6) 2_656
C58 H58 0.9500 .
C59 C56 1.392(5) 2_656
C59 H59 0.9500 .
C60 C65 1.377(7) .
C60 C61 1.384(7) .
C60 C66 1.519(6) .
C61 C62 1.387(8) .
C61 H61 0.9500 .
C62 C63 1.362(10) .
C62 H62 0.9500 .
C63 C64 1.361(10) .
C63 H63 0.9500 .
C64 C65 1.378(8) .
C64 H64 0.9500 .
C65 H65 0.9500 .
C66 C67 1.552(7) .
C66 H66 1.0000 .
C67 H67A 0.9900 .
C67 H67B 0.9900 .
C68 C69 1.463(7) .
C69 C70 1.399(7) .
C70 C71 1.376(9) .
C70 H70 0.9500 .
C71 C72 1.380(9) .
C71 H71 0.9500 .
C72 C73 1.376(7) .
C72 H72 0.9500 .
C73 C74 1.447(7) .
C75 C76 1.538(7) .
C75 H75A 0.9900 .
C75 H75B 0.9900 .
C76 C77 1.495(8) .
C76 H76 1.0000 .
C77 C82 1.388(9) .
C77 C78 1.391(9) .
C78 C79 1.352(11) .
C78 H78 0.9500 .
C79 C80 1.342(16) .
C79 H79 0.9500 .
C80 C81 1.400(14) .
C80 H80 0.9500 .
C81 C82 1.415(10) .
C81 H81 0.9500 .
C82 H82 0.9500 .
C83 C84 1.556(7) .
C84 C85 1.394(6) .
C85 C86 1.401(6) .
C85 H85 0.9500 .
C86 C87 1.501(6) .
C87 C88 1.378(7) .
C87 C90 1.397(5) .
C88 C89 1.388(6) .
C88 H88 0.9500 .
C89 C88 1.388(6) 2_656
C89 H89 0.9500 .
C90 C87 1.397(5) 2_656
C90 H90 0.9500 .
C91 C92 1.503(11) .
C91 H91A 0.9800 .
C91 H91B 0.9800 .
C91 H91C 0.9800 .
C92 H92A 0.9900 .
C92 H92B 0.9900 .
C93 C94 1.444(11) .
C93 H93A 0.9900 .
C93 H93B 0.9900 .
C94 H94A 0.9800 .
C94 H94B 0.9800 .
C94 H94C 0.9800 .

loop_
_geom_torsion_atom_site_label_1
_geom_torsion_atom_site_label_2
_geom_torsion_atom_site_label_3
_geom_torsion_atom_site_label_4
_geom_torsion
_geom_torsion_site_symmetry_4
C6 C1 C2 C3 0.3(7) .
C7 C1 C2 C3 177.4(4) .
C1 C2 C3 C4 -1.5(7) .
C2 C3 C4 C5 1.1(7) .
C3 C4 C5 C6 0.6(8) .
C4 C5 C6 C1 -1.8(7) .
C2 C1 C6 C5 1.4(7) .
C7 C1 C6 C5 -175.8(4) .
C9 N1 C7 C1 113.3(4) .
Sm1 N1 C7 C1 -68.4(5) .
C9 N1 C7 C8 -8.9(4) .
Sm1 N1 C7 C8 169.4(3) .
C2 C1 C7 N1 132.4(4) .
C6 C1 C7 N1 -50.5(5) .
C2 C1 C7 C8 -111.5(5) .
C6 C1 C7 C8 65.6(5) .
C9 O1 C8 C7 -12.3(4) .
N1 C7 C8 O1 12.7(4) .
C1 C7 C8 O1 -108.1(4) .
C7 N1 C9 O1 1.1(5) .
Sm1 N1 C9 O1 -177.4(3) .
C7 N1 C9 C10 -179.3(4) .
Sm1 N1 C9 C10 2.1(5) .
C8 O1 C9 N1 7.7(5) .
C8 O1 C9 C10 -171.9(4) .
C14 N2 C10 C11 1.5(6) .
Sm1 N2 C10 C11 -178.9(3) .
C14 N2 C10 C9 -178.8(4) .
Sm1 N2 C10 C9 0.7(5) .
N1 C9 C10 N2 -1.9(6) .
O1 C9 C10 N2 177.6(4) .
N1 C9 C10 C11 177.8(4) .
O1 C9 C10 C11 -2.7(6) .
N2 C10 C11 C12 0.3(7) .
C9 C10 C11 C12 -179.3(4) .
C10 C11 C12 C13 -1.8(7) .
C11 C12 C13 C14 1.4(7) .
C10 N2 C14 C13 -2.0(6) .
Sm1 N2 C14 C13 178.5(3) .
C10 N2 C14 C15 178.3(4) .
Sm1 N2 C14 C15 -1.2(5) .
C12 C13 C14 N2 0.5(7) .
C12 C13 C14 C15 -179.8(4) .
C17 N3 C15 O2 -3.5(5) .
Sm1 N3 C15 O2 -180.0(3) .
C17 N3 C15 C14 173.8(4) .
Sm1 N3 C15 C14 -2.7(6) .
C16 O2 C15 N3 -6.7(5) .
C16 O2 C15 C14 175.8(4) .
N2 C14 C15 N3 2.6(6) .
C13 C14 C15 N3 -177.1(4) .
N2 C14 C15 O2 179.9(4) .
C13 C14 C15 O2 0.3(7) .
C15 O2 C16 C17 13.1(5) .
C15 N3 C17 C18 134.7(4) .
Sm1 N3 C17 C18 -49.5(5) .
C15 N3 C17 C16 11.5(5) .
Sm1 N3 C17 C16 -172.7(3) .
O2 C16 C17 N3 -14.9(5) .
O2 C16 C17 C18 -138.7(4) .
N3 C17 C18 C19 131.1(5) .
C16 C17 C18 C19 -111.6(6) .
N3 C17 C18 C23 -48.6(6) .
C16 C17 C18 C23 68.7(6) .
C23 C18 C19 C20 1.5(10) .
C17 C18 C19 C20 -178.2(7) .
C18 C19 C20 C21 -4.5(14) .
C19 C20 C21 C22 5.5(18) .
C20 C21 C22 C23 -3.5(16) .
C19 C18 C23 C22 0.5(10) .
C17 C18 C23 C22 -179.8(6) .
C21 C22 C23 C18 0.4(12) .
Sm1 O3 C25 C26 -12.4(8) .
Sm1 O3 C25 C24 169.1(4) .
F2 C24 C25 O3 -63.0(8) .
F3 C24 C25 O3 166.0(6) .
F1 C24 C25 O3 53.8(7) .
F2 C24 C25 C26 118.2(7) .
F3 C24 C25 C26 -12.7(9) .
F1 C24 C25 C26 -125.0(6) .
O3 C25 C26 C27 -7.6(8) .
C24 C25 C26 C27 170.8(5) .
Sm1 O4 C27 C26 36.1(6) .
Sm1 O4 C27 C28 -146.1(3) .
C25 C26 C27 O4 -3.2(7) .
C25 C26 C27 C28 179.0(4) .
O4 C27 C28 C29 0.4(6) .
C26 C27 C28 C29 178.3(4) .
O4 C27 C28 C33 176.9(4) .
C26 C27 C28 C33 -5.2(6) .
C33 C28 C29 C30 0.7(7) .
C27 C28 C29 C30 177.3(4) .
C28 C29 C30 C31 0.8(7) .
C29 C30 C31 C32 -1.5(7) .
C30 C31 C32 C33 0.7(7) .
C30 C31 C32 C34 -174.4(4) .
C31 C32 C33 C28 0.8(6) .
C34 C32 C33 C28 176.1(4) .
C29 C28 C33 C32 -1.5(6) .
C27 C28 C33 C32 -178.0(4) .
Sm2 O5 C34 C35 43.6(6) .
Sm2 O5 C34 C32 -135.7(3) .
C31 C32 C34 O5 152.9(4) .
C33 C32 C34 O5 -22.4(6) .
C31 C32 C34 C35 -26.4(6) .
C33 C32 C34 C35 158.3(4) .
O5 C34 C35 C36 -4.4(8) .
C32 C34 C35 C36 174.9(4) .
Sm2 O6 C36 C35 -20.5(7) .
Sm2 O6 C36 C37 160.8(3) .
C34 C35 C36 O6 -6.2(8) .
C34 C35 C36 C37 172.4(5) .
O6 C36 C37 F6 -49.7(6) .
C35 C36 C37 F6 131.5(5) .
O6 C36 C37 F5 67.6(6) .
C35 C36 C37 F5 -111.3(6) .
O6 C36 C37 F4 -171.7(4) .
C35 C36 C37 F4 9.5(7) .
Sm1 O7 C39 C40 -24.5(6) .
Sm1 O7 C39 C38 158.5(3) .
F8 C38 C39 O7 101.2(4) .
F7 C38 C39 O7 -19.7(5) .
F9 C38 C39 O7 -138.8(4) .
F8 C38 C39 C40 -76.1(5) .
F7 C38 C39 C40 162.9(4) .
F9 C38 C39 C40 43.9(5) .
O7 C39 C40 C41 -4.6(7) .
C38 C39 C40 C41 172.4(4) .
Sm1 O8 C41 C40 39.3(6) .
Sm1 O8 C41 C42 -140.9(3) .
C39 C40 C41 O8 -1.0(7) .
C39 C40 C41 C42 179.3(4) .
O8 C41 C42 C43 155.6(4) .
C40 C41 C42 C43 -24.7(7) .
O8 C41 C42 C47 -19.7(6) .
C40 C41 C42 C47 160.1(4) .
C47 C42 C43 C44 1.9(7) .
C41 C42 C43 C44 -173.3(4) .
C42 C43 C44 C45 -2.5(8) .
C43 C44 C45 C46 0.8(8) .
C44 C45 C46 C47 1.5(7) .
C44 C45 C46 C48 178.8(4) .
C45 C46 C47 C42 -2.2(7) .
C48 C46 C47 C42 -179.3(4) .
C43 C42 C47 C46 0.5(7) .
C41 C42 C47 C46 175.9(4) .
Sm2 O9 C48 C49 20.2(7) .
Sm2 O9 C48 C46 -161.0(3) .
C47 C46 C48 O9 168.3(4) .
C45 C46 C48 O9 -8.9(6) .
C47 C46 C48 C49 -12.8(7) .
C45 C46 C48 C49 170.0(4) .
O9 C48 C49 C50 -0.1(8) .
C46 C48 C49 C50 -178.8(4) .
Sm2 O10 C50 C49 -5.4(8) .
Sm2 O10 C50 C51 176.8(4) .
C48 C49 C50 O10 -6.8(9) .
C48 C49 C50 C51 170.9(5) .
O10 C50 C51 F12 -57.0(8) .
C49 C50 C51 F12 124.9(6) .
O10 C50 C51 F10 173.7(6) .
C49 C50 C51 F10 -4.3(10) .
O10 C50 C51 F11 56.7(7) .
C49 C50 C51 F11 -121.3(6) .
Sm1 O11 C53 C54 25.0(7) .
Sm1 O11 C53 C52 -157.7(3) .
F13 C52 C53 O11 47.7(5) .
F15 C52 C53 O11 170.0(4) .
F14 C52 C53 O11 -70.2(5) .
F13 C52 C53 C54 -134.7(4) .
F15 C52 C53 C54 -12.4(6) .
F14 C52 C53 C54 107.4(4) .
O11 C53 C54 C55 3.3(8) .
C52 C53 C54 C55 -173.8(4) .
Sm1 O12 C55 C54 -12.1(6) .
Sm1 O12 C55 C56 169.0(2) .
C53 C54 C55 O12 -11.2(7) .
C53 C54 C55 C56 167.7(4) .
O12 C55 C56 C57 -14.9(5) .
C54 C55 C56 C57 166.1(4) .
O12 C55 C56 C59 162.9(3) .
C54 C55 C56 C59 -16.0(5) .
C59 C56 C57 C58 -0.6(5) .
C55 C56 C57 C58 177.3(3) .
C56 C57 C58 C57 0.3(3) 2_656
C57 C56 C59 C56 0.3(3) 2_656
C55 C56 C59 C56 -177.5(4) 2_656
C65 C60 C61 C62 -1.1(7) .
C66 C60 C61 C62 178.0(4) .
C60 C61 C62 C63 -0.5(8) .
C61 C62 C63 C64 1.1(9) .
C62 C63 C64 C65 -0.1(10) .
C61 C60 C65 C64 2.1(8) .
C66 C60 C65 C64 -177.0(5) .
C63 C64 C65 C60 -1.5(9) .
C68 N4 C66 C60 114.5(4) .
Sm2 N4 C66 C60 -79.5(5) .
C68 N4 C66 C67 -6.9(5) .
Sm2 N4 C66 C67 159.1(3) .
C65 C60 C66 N4 -64.6(6) .
C61 C60 C66 N4 116.3(5) .
C65 C60 C66 C67 49.9(6) .
C61 C60 C66 C67 -129.2(5) .
C68 O13 C67 C66 -6.0(5) .
N4 C66 C67 O13 7.7(5) .
C60 C66 C67 O13 -112.1(4) .
C66 N4 C68 O13 3.6(6) .
Sm2 N4 C68 O13 -164.5(3) .
C66 N4 C68 C69 -177.2(4) .
Sm2 N4 C68 C69 14.7(6) .
C67 O13 C68 N4 1.8(6) .
C67 O13 C68 C69 -177.4(4) .
C73 N5 C69 C70 -0.6(7) .
Sm2 N5 C69 C70 170.8(4) .
C73 N5 C69 C68 -179.1(4) .
Sm2 N5 C69 C68 -7.7(5) .
N4 C68 C69 N5 -4.7(6) .
O13 C68 C69 N5 174.5(4) .
N4 C68 C69 C70 176.8(5) .
O13 C68 C69 C70 -4.0(7) .
N5 C69 C70 C71 1.4(9) .
C68 C69 C70 C71 179.8(6) .
C69 C70 C71 C72 -0.4(10) .
C70 C71 C72 C73 -1.2(10) .
C69 N5 C73 C72 -1.2(7) .
Sm2 N5 C73 C72 -172.7(4) .
C69 N5 C73 C74 175.0(4) .
Sm2 N5 C73 C74 3.5(5) .
C71 C72 C73 N5 2.1(9) .
C71 C72 C73 C74 -173.7(6) .
C76 N6 C74 O14 2.3(6) .
Sm2 N6 C74 O14 -179.8(3) .
C76 N6 C74 C73 -176.4(5) .
Sm2 N6 C74 C73 1.5(7) .
C75 O14 C74 N6 -0.8(6) .
C75 O14 C74 C73 178.0(4) .
N5 C73 C74 N6 -3.4(7) .
C72 C73 C74 N6 172.8(5) .
N5 C73 C74 O14 177.9(4) .
C72 C73 C74 O14 -5.9(8) .
C74 O14 C75 C76 -1.0(5) .
C74 N6 C76 C77 120.8(5) .
Sm2 N6 C76 C77 -56.8(6) .
C74 N6 C76 C75 -2.6(6) .
Sm2 N6 C76 C75 179.7(3) .
O14 C75 C76 N6 2.1(5) .
O14 C75 C76 C77 -118.1(5) .
N6 C76 C77 C82 -48.1(7) .
C75 C76 C77 C82 68.1(7) .
N6 C76 C77 C78 131.6(6) .
C75 C76 C77 C78 -112.1(6) .
C82 C77 C78 C79 1.3(12) .
C76 C77 C78 C79 -178.5(8) .
C77 C78 C79 C80 -3.0(16) .
C78 C79 C80 C81 2.4(18) .
C79 C80 C81 C82 -0.1(16) .
C78 C77 C82 C81 1.1(10) .
C76 C77 C82 C81 -179.2(6) .
C80 C81 C82 C77 -1.7(12) .
Sm2 O15 C84 C85 -7.4(8) .
Sm2 O15 C84 C83 172.7(3) .
F17 C83 C84 O15 60.7(6) .
F16 C83 C84 O15 -177.2(4) .
F18 C83 C84 O15 -58.3(5) .
F17 C83 C84 C85 -119.3(5) .
F16 C83 C84 C85 2.9(6) .
F18 C83 C84 C85 121.8(5) .
O15 C84 C85 C86 6.6(8) .
C83 C84 C85 C86 -173.5(4) .
Sm2 O16 C86 C85 -18.6(7) .
Sm2 O16 C86 C87 162.8(3) .
C84 C85 C86 O16 5.8(7) .
C84 C85 C86 C87 -175.7(4) .
O16 C86 C87 C88 10.2(5) .
C85 C86 C87 C88 -168.4(4) .
O16 C86 C87 C90 -168.9(3) .
C85 C86 C87 C90 12.4(6) .
C90 C87 C88 C89 -1.3(6) .
C86 C87 C88 C89 179.5(3) .
C87 C88 C89 C88 0.7(3) 2_656
C88 C87 C90 C87 0.7(3) 2_656
C86 C87 C90 C87 179.8(4) 2_656
C93 O17 C92 C91 175.5(6) .
C92 O17 C93 C94 166.5(6) .
